data_1514835
loop_
_publ_author_name
'He, Chun-Ting'
'Tian, Jing-Yu'
'Liu, Si-Yang'
'Ouyang, Gangfeng'
'Zhang, Jie-Peng'
'Chen, Xiao-Ming'

_publ_section_title
;
 A porous coordination framework for highly sensitive and selective
 solid-phase microextraction of non-polar volatile organic compounds
;
_journal_issue 1
_journal_name_full 'Chemical Science'
_journal_page_first 351
_journal_paper_doi 10.1039/c2sc21181e
_journal_volume 4
_journal_year 2013
_chemical_formula_sum 'C12 H10 N2 O2 Zn'
_chemical_formula_weight 279.59
_chemical_name_systematic
;
?
;
_space_group_IT_number 73
_symmetry_cell_setting orthorhombic
_symmetry_space_group_name_Hall '-I 2b 2c'
_symmetry_space_group_name_H-M 'I b c a'
_atom_sites_solution_hydrogens geom
_atom_sites_solution_primary direct
_atom_sites_solution_secondary difmap
_audit_creation_method SHELXL-97
_cell_angle_alpha 90.00
_cell_angle_beta 90.00
_cell_angle_gamma 90.00
_cell_formula_units_Z 16
_cell_length_a 13.9249(12)
_cell_length_b 23.653(2)
_cell_length_c 23.637(2)
_cell_measurement_temperature 293(2)
_cell_volume 7785.2(11)
_computing_structure_refinement 'SHELXL-97 (Sheldrick, 1997)'
_computing_structure_solution 'SHELXS-97 (Sheldrick, 1990)'
_diffrn_ambient_temperature 293(2)
_diffrn_measured_fraction_theta_full 0.996
_diffrn_measured_fraction_theta_max 0.996
_diffrn_measurement_device_type CCD
_diffrn_measurement_method '/w scan'
_diffrn_radiation_monochromator graphite
_diffrn_radiation_source 'fine-focus sealed tube'
_diffrn_radiation_type MoK\a
_diffrn_radiation_wavelength 0.71073
_diffrn_reflns_av_R_equivalents 0.0438
_diffrn_reflns_av_sigmaI/netI 0.0355
_diffrn_reflns_limit_h_max 15
_diffrn_reflns_limit_h_min -17
_diffrn_reflns_limit_k_max 29
_diffrn_reflns_limit_k_min -29
_diffrn_reflns_limit_l_max 25
_diffrn_reflns_limit_l_min -29
_diffrn_reflns_number 20982
_diffrn_reflns_theta_full 26.00
_diffrn_reflns_theta_max 26.00
_diffrn_reflns_theta_min 1.22
_exptl_absorpt_coefficient_mu 1.255
_exptl_absorpt_correction_T_max 0.7874
_exptl_absorpt_correction_T_min 0.7045
_exptl_absorpt_correction_type multi-scan
_exptl_absorpt_process_details SADABS
_exptl_crystal_colour colorless
_exptl_crystal_density_diffrn 0.954
_exptl_crystal_density_method 'not measured'
_exptl_crystal_description block
_exptl_crystal_F_000 2272
_exptl_crystal_size_max 0.30
_exptl_crystal_size_mid 0.20
_exptl_crystal_size_min 0.20
_refine_diff_density_max 1.112
_refine_diff_density_min -0.435
_refine_diff_density_rms 0.130
_refine_ls_extinction_method none
_refine_ls_goodness_of_fit_ref 1.030
_refine_ls_hydrogen_treatment constr
_refine_ls_matrix_type full
_refine_ls_number_parameters 159
_refine_ls_number_reflns 3819
_refine_ls_number_restraints 0
_refine_ls_restrained_S_all 1.030
_refine_ls_R_factor_all 0.0675
_refine_ls_R_factor_gt 0.0538
_refine_ls_shift/su_max 0.001
_refine_ls_shift/su_mean 0.000
_refine_ls_structure_factor_coef Fsqd
_refine_ls_weighting_details 'calc w=1/[\s^2^(Fo^2^)+(0.0974P)^2^+9.3965P] where P=(Fo^2^+2Fc^2^)/3'
_refine_ls_weighting_scheme calc
_refine_ls_wR_factor_gt 0.1381
_refine_ls_wR_factor_ref 0.1505
_reflns_number_gt 3127
_reflns_number_total 3819
_reflns_threshold_expression >2sigma(I)
_cod_data_source_file c2sc21181e.txt
_cod_data_source_block MAF-X8_Guest-Free
_cod_original_cell_volume 7785.3(11)
_cod_original_sg_symbol_H-M Ibca
_cod_database_code 1514835

loop_
_symmetry_equiv_pos_as_xyz
'x, y, z'
'-x+1/2, -y, z+1/2'
'-x, y+1/2, -z+1/2'
'x+1/2, -y+1/2, -z'
'x+1/2, y+1/2, z+1/2'
'-x+1, -y+1/2, z+1'
'-x+1/2, y+1, -z+1'
'x+1, -y+1, -z+1/2'
'-x, -y, -z'
'x-1/2, y, -z-1/2'
'x, -y-1/2, z-1/2'
'-x-1/2, y-1/2, z'
'-x+1/2, -y+1/2, -z+1/2'
'x, y+1/2, -z'
'x+1/2, -y, z'
'-x, y, z+1/2'

loop_
_atom_site_label
_atom_site_type_symbol
_atom_site_fract_x
_atom_site_fract_y
_atom_site_fract_z
_atom_site_U_iso_or_equiv
_atom_site_adp_type
_atom_site_occupancy
_atom_site_symmetry_multiplicity
_atom_site_calc_flag
_atom_site_refinement_flags
Zn1 Zn 0.37948(3) 0.22384(2) 0.50696(2) 0.03244(18) Uani 1 1 d .
O1 O 0.4499(3) 0.21376(19) 0.57892(15) 0.0589(11) Uani 1 1 d .
O2 O 0.3138(4) 0.29446(19) 0.52944(17) 0.0737(14) Uani 1 1 d .
N1 N 0.4532(3) 0.2601(2) 0.93861(19) 0.0498(14) Uani 1 1 d .
N2 N 0.3001(2) 0.65506(15) 0.49768(18) 0.0330(8) Uani 1 1 d .
C1 C 0.5000 0.2500 0.6036(4) 0.052(2) Uani 1 2 d S
C2 C 0.5000 0.2500 0.6659(4) 0.045(2) Uani 1 2 d S
C3 C 0.4378(5) 0.2161(4) 0.6962(2) 0.078(2) Uani 1 1 d .
H3A H 0.3960 0.1921 0.6770 0.094 Uiso 1 1 calc R
C4 C 0.4369(6) 0.2173(4) 0.7565(3) 0.094(3) Uani 1 1 d .
H4A H 0.3923 0.1954 0.7758 0.113 Uiso 1 1 calc R
C5 C 0.5000 0.2500 0.7867(4) 0.051(2) Uani 1 2 d S
C6 C 0.5000 0.2500 0.8478(4) 0.049(2) Uani 1 2 d S
C7 C 0.4237(5) 0.2652(3) 0.8847(3) 0.064(2) Uani 1 1 d .
C8 C 0.3255(5) 0.2849(5) 0.8684(3) 0.106(4) Uani 1 1 d .
H8A H 0.2875 0.2905 0.9019 0.159 Uiso 1 1 calc R
H8B H 0.2955 0.2570 0.8448 0.159 Uiso 1 1 calc R
H8C H 0.3304 0.3199 0.8481 0.159 Uiso 1 1 calc R
C9 C 0.2500 0.3197(3) 0.5000 0.0489(18) Uani 1 2 d S
C10 C 0.2500 0.3828(3) 0.5000 0.0429(16) Uani 1 2 d S
C11 C 0.3090(5) 0.4124(3) 0.5364(3) 0.0645(19) Uani 1 1 d .
H11A H 0.3495 0.3929 0.5608 0.077 Uiso 1 1 calc R
C12 C 0.3087(5) 0.4710(3) 0.5369(4) 0.069(2) Uani 1 1 d .
H12A H 0.3482 0.4900 0.5623 0.083 Uiso 1 1 calc R
C13 C 0.2500 0.5023(3) 0.5000 0.0459(19) Uani 1 2 d S
C14 C 0.2500 0.5645(3) 0.5000 0.0432(17) Uani 1 2 d S
C15 C 0.3288(3) 0.60119(19) 0.4947(3) 0.0421(11) Uani 1 1 d .
C16 C 0.4343(4) 0.5874(3) 0.4898(4) 0.080(2) Uani 1 1 d .
H16A H 0.4706 0.6219 0.4878 0.120 Uiso 1 1 calc R
H16B H 0.4452 0.5655 0.4562 0.120 Uiso 1 1 calc R
H16C H 0.4543 0.5661 0.5223 0.120 Uiso 1 1 calc R

loop_
_atom_site_aniso_label
_atom_site_aniso_U_11
_atom_site_aniso_U_22
_atom_site_aniso_U_33
_atom_site_aniso_U_23
_atom_site_aniso_U_13
_atom_site_aniso_U_12
Zn1 0.0379(3) 0.0251(3) 0.0343(3) -0.0014(3) -0.0002(2) -0.0048(2)
O1 0.076(3) 0.067(3) 0.0341(19) -0.0004(18) -0.0098(18) -0.009(2)
O2 0.135(4) 0.028(2) 0.059(3) -0.0034(17) 0.006(3) 0.013(3)
N1 0.045(3) 0.078(4) 0.027(2) -0.009(2) 0.000(2) 0.018(2)
N2 0.0300(17) 0.0227(18) 0.046(2) 0.0013(18) -0.0029(18) -0.0010(14)
C1 0.087(7) 0.035(4) 0.035(5) 0.000 0.000 0.005(4)
C2 0.048(5) 0.060(6) 0.026(4) 0.000 0.000 -0.004(4)
C3 0.082(5) 0.121(7) 0.032(3) 0.011(4) -0.005(3) -0.028(5)
C4 0.088(5) 0.154(8) 0.041(3) 0.017(5) 0.006(4) -0.039(6)
C5 0.053(6) 0.065(6) 0.035(4) 0.000 0.000 0.001(4)
C6 0.053(6) 0.057(6) 0.038(5) 0.000 0.000 0.000(4)
C7 0.055(4) 0.093(6) 0.046(4) 0.009(3) 0.001(3) 0.028(4)
C8 0.064(4) 0.213(11) 0.043(4) 0.014(5) -0.001(3) 0.034(6)
C9 0.080(5) 0.021(3) 0.046(4) 0.000 0.012(4) 0.000
C10 0.054(4) 0.013(3) 0.061(5) 0.000 -0.005(4) 0.000
C11 0.070(5) 0.036(4) 0.087(5) 0.008(3) -0.014(4) 0.008(3)
C12 0.070(5) 0.024(3) 0.113(6) -0.004(3) -0.017(4) 0.000(3)
C13 0.056(5) 0.013(3) 0.069(6) 0.000 -0.007(4) 0.000
C14 0.040(4) 0.013(3) 0.076(5) 0.000 -0.013(4) 0.000
C15 0.036(2) 0.015(2) 0.075(4) 0.006(2) 0.012(3) 0.0002(19)
C16 0.040(3) 0.039(3) 0.162(7) -0.002(4) 0.011(4) 0.000(3)

loop_
_atom_type_symbol
_atom_type_description
_atom_type_scat_dispersion_real
_atom_type_scat_dispersion_imag
_atom_type_scat_source
C C 0.0033 0.0016 'International Tables Vol C Tables 4.2.6.8 and 6.1.1.4'
H H 0.0000 0.0000 'International Tables Vol C Tables 4.2.6.8 and 6.1.1.4'
N N 0.0061 0.0033 'International Tables Vol C Tables 4.2.6.8 and 6.1.1.4'
O O 0.0106 0.0060 'International Tables Vol C Tables 4.2.6.8 and 6.1.1.4'
Zn Zn 0.2839 1.4301 'International Tables Vol C Tables 4.2.6.8 and 6.1.1.4'

loop_
_geom_angle_atom_site_label_1
_geom_angle_atom_site_label_2
_geom_angle_atom_site_label_3
_geom_angle
_geom_angle_site_symmetry_1
_geom_angle_site_symmetry_3
N1 Zn1 N2 114.2(2) 11_565 14_546
N1 Zn1 O2 107.6(2) 11_565 .
N2 Zn1 O2 116.96(19) 14_546 .
N1 Zn1 O1 118.32(17) 11_565 .
N2 Zn1 O1 103.09(19) 14_546 .
O2 Zn1 O1 95.7(2) . .
C1 O1 Zn1 126.6(4) . .
C9 O2 Zn1 124.8(4) . .
C7 N1 N1 108.6(3) . 6_554
C7 N1 Zn1 127.3(4) . 11_566
N1 N1 Zn1 124.12(13) 6_554 11_566
C15 N2 N2 107.6(3) . 7_545
C15 N2 Zn1 128.1(3) . 14_556
N2 N2 Zn1 124.31(10) 7_545 14_556
O1 C1 O1 124.2(9) 6_554 .
O1 C1 C2 117.9(4) 6_554 .
O1 C1 C2 117.9(4) . .
C3 C2 C3 117.5(8) 6_554 .
C3 C2 C1 121.2(4) 6_554 .
C3 C2 C1 121.2(4) . .
C2 C3 C4 120.8(7) . .
C2 C3 H3A 119.6 . .
C4 C3 H3A 119.6 . .
C5 C4 C3 121.8(7) . .
C5 C4 H4A 119.1 . .
C3 C4 H4A 119.1 . .
C4 C5 C4 117.2(10) . 6_554
C4 C5 C6 121.4(5) . .
C4 C5 C6 121.4(5) 6_554 .
C7 C6 C7 104.2(8) 6_554 .
C7 C6 C5 127.9(4) 6_554 .
C7 C6 C5 127.9(4) . .
N1 C7 C6 109.3(6) . .
N1 C7 C8 123.6(6) . .
C6 C7 C8 127.1(6) . .
C7 C8 H8A 109.5 . .
C7 C8 H8B 109.5 . .
H8A C8 H8B 109.5 . .
C7 C8 H8C 109.5 . .
H8A C8 H8C 109.5 . .
H8B C8 H8C 109.5 . .
O2 C9 O2 124.2(7) . 7_545
O2 C9 C10 117.9(4) . .
O2 C9 C10 117.9(4) 7_545 .
C11 C10 C11 118.9(7) . 7_545
C11 C10 C9 120.5(4) . .
C11 C10 C9 120.5(4) 7_545 .
C10 C11 C12 120.8(6) . .
C10 C11 H11A 119.6 . .
C12 C11 H11A 119.6 . .
C11 C12 C13 121.5(6) . .
C11 C12 H12A 119.2 . .
C13 C12 H12A 119.2 . .
C12 C13 C12 116.4(7) . 7_545
C12 C13 C14 121.8(4) . .
C12 C13 C14 121.8(4) 7_545 .
C15 C14 C15 103.7(6) 7_545 .
C15 C14 C13 128.2(3) 7_545 .
C15 C14 C13 128.2(3) . .
N2 C15 C14 110.5(4) . .
N2 C15 C16 120.0(4) . .
C14 C15 C16 129.4(4) . .
C15 C16 H16A 109.5 . .
C15 C16 H16B 109.5 . .
H16A C16 H16B 109.5 . .
C15 C16 H16C 109.5 . .
H16A C16 H16C 109.5 . .
H16B C16 H16C 109.5 . .

loop_
_geom_bond_atom_site_label_1
_geom_bond_atom_site_label_2
_geom_bond_distance
_geom_bond_site_symmetry_2
Zn1 N1 1.951(5) 11_565
Zn1 N2 1.970(4) 14_546
Zn1 O2 1.977(5) .
Zn1 O1 1.978(4) .
O1 C1 1.250(6) .
O2 C9 1.277(6) .
N1 C7 1.343(8) .
N1 N1 1.388(9) 6_554
N1 Zn1 1.951(5) 11_566
N2 C15 1.337(6) .
N2 N2 1.400(7) 7_545
N2 Zn1 1.970(3) 14_556
C1 O1 1.250(6) 6_554
C1 C2 1.471(14) .
C2 C3 1.381(8) 6_554
C2 C3 1.381(8) .
C3 C4 1.425(10) .
C3 H3A 0.9300 .
C4 C5 1.371(9) .
C4 H4A 0.9300 .
C5 C4 1.371(9) 6_554
C5 C6 1.444(15) .
C6 C7 1.422(9) 6_554
C6 C7 1.422(9) .
C7 C8 1.495(10) .
C8 H8A 0.9600 .
C8 H8B 0.9600 .
C8 H8C 0.9600 .
C9 O2 1.277(6) 7_545
C9 C10 1.491(9) .
C10 C11 1.381(8) .
C10 C11 1.381(8) 7_545
C11 C12 1.384(8) .
C11 H11A 0.9300 .
C12 C13 1.406(8) .
C12 H12A 0.9300 .
C13 C12 1.406(8) 7_545
C13 C14 1.473(9) .
C14 C15 1.404(6) 7_545
C14 C15 1.404(6) .
C15 C16 1.510(8) .
C16 H16A 0.9600 .
C16 H16B 0.9600 .
C16 H16C 0.9600 .
